data_4511178
loop_
_publ_author_name
'Galcera, Judit'
'Molins, Elies'

_publ_section_title
;
 Effect of the Counterion on the Solubility of Isostructural
 Pharmaceutical Lamotrigine Salts
;
_journal_issue 1
_journal_name_full 'Crystal Growth &amp; Design'
_journal_page_first 327
_journal_paper_doi 10.1021/cg8005025
_journal_volume 9
_journal_year 2009
_chemical_formula_moiety 'C9 H7 Cl2 N5, 0.5(C4 H6 O4), C3 H6 O2'
_chemical_formula_sum 'C14 H16 Cl2 N5 O4'
_chemical_formula_weight 389.22
_chemical_name_common 'Lamotrigine hemisuccinate 1,3-dioxolane solvate'
_chemical_name_systematic
;
3,5-diamino-6-(2,3-dichlorophenyl)-1,2,4-triazin-2-ium - succinate - 
1,3-dioxolane (1:0.5:1)
;
_space_group_IT_number 14
_symmetry_cell_setting monoclinic
_symmetry_space_group_name_Hall '-P 2ybc'
_symmetry_space_group_name_H-M 'P 1 21/c 1'
_atom_sites_solution_hydrogens geom
_atom_sites_solution_primary direct
_atom_sites_solution_secondary difmap
_audit_creation_method SHELXL-97
_cell_angle_alpha 90.00
_cell_angle_beta 109.864(10)
_cell_angle_gamma 90.00
_cell_formula_units_Z 4
_cell_length_a 11.3190(10)
_cell_length_b 10.574(2)
_cell_length_c 15.836(2)
_cell_measurement_reflns_used 25
_cell_measurement_temperature 293(2)
_cell_measurement_theta_max 2
_cell_measurement_theta_min 33.1
_cell_volume 1782.6(4)
_computing_cell_refinement 'CAD4 Express (Enraf Nonius, 1994)'
_computing_data_collection 'CAD4 Express (Enraf Nonius, 1994)'
_computing_data_reduction 'XCAD4 (Harms & Wocadlo, 1995)'
_computing_molecular_graphics 'Ortep-3 for Windows (Farrugia, 1997)'
_computing_publication_material 'WinGX publication routines (Farrugia, 1999)'
_computing_structure_refinement 'SHELXL-97 (Sheldrick, 1997)'
_computing_structure_solution 'SHELXS-86 (Sheldrick, 1986)'
_diffrn_ambient_temperature 293(2)
_diffrn_measured_fraction_theta_full 0.685
_diffrn_measured_fraction_theta_max 0.685
_diffrn_measurement_device_type 'Enraf Nonius CAD4'
_diffrn_measurement_method 'non-profiled omega/2theta scans'
_diffrn_radiation_monochromator graphite
_diffrn_radiation_source 'fine-focus sealed tube'
_diffrn_radiation_type MoK\a
_diffrn_radiation_wavelength 0.71073
_diffrn_reflns_av_R_equivalents 0.1414
_diffrn_reflns_av_sigmaI/netI 0.4241
_diffrn_reflns_limit_h_max 12
_diffrn_reflns_limit_h_min -13
_diffrn_reflns_limit_k_max 0
_diffrn_reflns_limit_k_min -12
_diffrn_reflns_limit_l_max 19
_diffrn_reflns_limit_l_min 0
_diffrn_reflns_number 2376
_diffrn_reflns_theta_full 25.63
_diffrn_reflns_theta_max 25.63
_diffrn_reflns_theta_min 2.74
_diffrn_standards_decay_% 0
_diffrn_standards_interval_time 120
_diffrn_standards_number 3
_exptl_absorpt_coefficient_mu 0.394
_exptl_absorpt_correction_type none
_exptl_crystal_colour colourless
_exptl_crystal_density_diffrn 1.450
_exptl_crystal_density_method 'not measured'
_exptl_crystal_description prism
_exptl_crystal_F_000 804
_exptl_crystal_size_max 0.46
_exptl_crystal_size_mid 0.41
_exptl_crystal_size_min 0.27
_refine_diff_density_max 0.253
_refine_diff_density_min -0.225
_refine_diff_density_rms 0.058
_refine_ls_extinction_method none
_refine_ls_goodness_of_fit_ref 0.916
_refine_ls_hydrogen_treatment mixed
_refine_ls_matrix_type full
_refine_ls_number_parameters 225
_refine_ls_number_reflns 2307
_refine_ls_number_restraints 16
_refine_ls_restrained_S_all 0.914
_refine_ls_R_factor_all 0.3569
_refine_ls_R_factor_gt 0.0727
_refine_ls_shift/su_max 0.000
_refine_ls_shift/su_mean 0.000
_refine_ls_structure_factor_coef Fsqd
_refine_ls_weighting_details 'calc w=1/[\s^2^(Fo^2^)+(0.1096P)^2^+0.0000P] where P=(Fo^2^+2Fc^2^)/3'
_refine_ls_weighting_scheme calc
_refine_ls_wR_factor_gt 0.1617
_refine_ls_wR_factor_ref 0.2398
_reflns_number_gt 773
_reflns_number_total 2307
_reflns_threshold_expression >2sigma(I)
_cod_data_source_file cg8005025_si_001.cif
_cod_data_source_block 1b_Lamotrigine_hemisuccinate_1,3-dioxolane_solvate
_cod_original_sg_symbol_H-M 'P 21/c'
_cod_database_code 4511178

loop_
_symmetry_equiv_pos_as_xyz
'x, y, z'
'-x, y+1/2, -z+1/2'
'-x, -y, -z'
'x, -y-1/2, z-1/2'

loop_
_atom_site_label
_atom_site_type_symbol
_atom_site_fract_x
_atom_site_fract_y
_atom_site_fract_z
_atom_site_U_iso_or_equiv
_atom_site_adp_type
_atom_site_occupancy
_atom_site_symmetry_multiplicity
_atom_site_calc_flag
_atom_site_refinement_flags
_atom_site_disorder_assembly
_atom_site_disorder_group
O11C O 0.2986(15) 0.4780(14) 0.2858(6) 0.060(5) Uiso 0.61(5) 1 d PD A 1
O31C O 0.284(2) 0.513(4) 0.4245(17) 0.130(9) Uiso 0.49(3) 1 d PD A 1
C41C C 0.402(2) 0.549(5) 0.4211(16) 0.114(11) Uiso 0.49(3) 1 d PD A 1
H41C H 0.4589 0.4782 0.4289 0.136 Uiso 0.49(3) 1 calc PR A 1
H42C H 0.4408 0.6160 0.4632 0.136 Uiso 0.49(3) 1 calc PR A 1
O12C O 0.249(3) 0.512(3) 0.2861(13) 0.089(10) Uiso 0.39(5) 1 d PD A 2
O32C O 0.341(2) 0.463(2) 0.4341(13) 0.112(9) Uiso 0.51(3) 1 d PD A 2
C42C C 0.337(3) 0.595(2) 0.4172(13) 0.082(8) Uiso 0.51(3) 1 d PD A 2
H43C H 0.4059 0.6387 0.4612 0.099 Uiso 0.51(3) 1 calc PR A 2
H44C H 0.2579 0.6319 0.4156 0.099 Uiso 0.51(3) 1 calc PR A 2
C5C C 0.3506(18) 0.5940(19) 0.3265(9) 0.126(7) Uani 1 1 d D . .
H51C H 0.2871 0.6589 0.3183 0.151 Uiso 1 1 calc R A 1
H52C H 0.4161 0.6245 0.3050 0.151 Uiso 1 1 calc R A 1
C2C C 0.2533(15) 0.423(2) 0.3527(11) 0.151(12) Uani 1 1 d D . .
H21C H 0.1632 0.4097 0.3282 0.181 Uiso 1 1 calc R A 1
H22C H 0.2942 0.3428 0.3735 0.181 Uiso 1 1 calc R A 1
Cl1A Cl 0.5487(2) 0.9085(3) 0.41768(16) 0.0680(7) Uani 1 1 d . . .
Cl2A Cl 0.3565(2) 1.0880(4) 0.27869(17) 0.0838(10) Uani 1 1 d . . .
N1A N 0.8258(5) 1.0470(6) 0.5957(3) 0.0358(13) Uani 1 1 d D . .
N2A N 0.9041(5) 0.9710(7) 0.6575(3) 0.0382(14) Uani 1 1 d D . .
H2 H 0.9230 0.9904 0.7133 0.046 Uiso 1 1 calc R . .
C3A C 0.9543(6) 0.8657(8) 0.6360(4) 0.0338(15) Uani 1 1 d D . .
N3A N 1.0212(6) 0.7901(7) 0.7002(4) 0.0460(15) Uani 1 1 d . . .
H31A H 1.0324 0.8080 0.7554 0.069 Uiso 1 1 calc R . .
H32A H 1.0537 0.7226 0.6871 0.069 Uiso 1 1 calc R . .
N4A N 0.9409(5) 0.8382(6) 0.5495(3) 0.0401(14) Uani 1 1 d D . .
C5A C 0.8664(6) 0.9142(7) 0.4882(4) 0.0311(13) Uani 1 1 d D . .
N5A N 0.8544(6) 0.8910(7) 0.4027(3) 0.0435(14) Uani 1 1 d . . .
H51A H 0.8943 0.8289 0.3897 0.052 Uiso 1 1 calc R . .
H52A H 0.8068 0.9382 0.3606 0.052 Uiso 1 1 calc R . .
C6A C 0.8042(6) 1.0204(8) 0.5119(4) 0.0350(15) Uani 1 1 d D . .
C61A C 0.7122(7) 1.1010(8) 0.4445(4) 0.0389(16) Uani 1 1 d D . .
C62A C 0.5925(7) 1.0604(8) 0.3979(4) 0.0424(18) Uani 1 1 d D . .
C63A C 0.5082(7) 1.1386(12) 0.3378(5) 0.056(2) Uani 1 1 d D . .
C64A C 0.5436(9) 1.2613(12) 0.3237(6) 0.066(3) Uani 1 1 d D . .
H64A H 0.4858 1.3151 0.2842 0.079 Uiso 1 1 calc R . .
C65A C 0.6639(8) 1.3021(10) 0.3684(5) 0.061(2) Uani 1 1 d D . .
H65A H 0.6893 1.3826 0.3580 0.073 Uiso 1 1 calc R . .
C66A C 0.7462(7) 1.2221(9) 0.4287(5) 0.0481(18) Uani 1 1 d D . .
H66A H 0.8272 1.2503 0.4599 0.058 Uiso 1 1 calc R . .
O1B O 0.9659(6) 0.8286(6) 0.8588(3) 0.0508(15) Uani 1 1 d . . .
O2B O 0.9222(5) 1.0310(6) 0.8248(3) 0.0451(13) Uani 1 1 d . . .
C1B C 0.9430(6) 0.9376(8) 0.8790(4) 0.0336(15) Uani 1 1 d . . .
C2B C 0.9420(6) 0.9658(7) 0.9729(4) 0.0322(13) Uani 1 1 d . . .
H22B H 0.8691 1.0169 0.9688 0.039 Uiso 1 1 calc R . .
H21B H 0.9358 0.8872 1.0027 0.039 Uiso 1 1 calc R . .

loop_
_atom_site_aniso_label
_atom_site_aniso_U_11
_atom_site_aniso_U_22
_atom_site_aniso_U_33
_atom_site_aniso_U_23
_atom_site_aniso_U_13
_atom_site_aniso_U_12
C5C 0.160(14) 0.133(18) 0.089(9) -0.016(12) 0.049(10) -0.022(17)
C2C 0.120(11) 0.19(4) 0.171(18) -0.02(3) 0.090(12) -0.02(2)
Cl1A 0.0738(13) 0.0568(14) 0.0723(14) -0.0062(11) 0.0234(10) -0.0249(12)
Cl2A 0.0470(11) 0.109(2) 0.0763(16) -0.0195(17) -0.0038(9) -0.0089(14)
N1A 0.052(3) 0.028(3) 0.028(3) -0.002(2) 0.014(2) 0.001(3)
N2A 0.060(3) 0.034(3) 0.020(3) 0.003(2) 0.013(2) 0.002(3)
C3A 0.043(3) 0.041(4) 0.023(3) 0.003(3) 0.018(2) 0.004(3)
N3A 0.075(4) 0.035(3) 0.027(3) 0.004(3) 0.016(3) 0.010(3)
N4A 0.064(3) 0.034(3) 0.021(2) -0.004(2) 0.012(2) 0.011(3)
C5A 0.039(3) 0.027(3) 0.027(3) 0.001(3) 0.011(2) -0.001(3)
N5A 0.068(3) 0.040(3) 0.021(2) -0.005(2) 0.013(2) 0.005(3)
C6A 0.048(4) 0.038(4) 0.020(3) -0.001(3) 0.013(3) -0.004(3)
C61A 0.052(4) 0.039(4) 0.027(3) -0.001(3) 0.015(3) 0.001(4)
C62A 0.053(4) 0.046(5) 0.034(3) -0.014(3) 0.022(3) -0.012(4)
C63A 0.044(4) 0.075(6) 0.042(4) -0.011(4) 0.005(3) -0.006(4)
C64A 0.068(5) 0.053(6) 0.063(5) 0.012(5) 0.004(4) 0.012(5)
C65A 0.065(5) 0.049(5) 0.055(5) 0.016(4) 0.002(4) -0.001(5)
C66A 0.041(4) 0.039(4) 0.054(4) 0.003(4) 0.003(3) 0.004(3)
O1B 0.091(4) 0.035(3) 0.035(3) 0.003(2) 0.033(3) 0.004(3)
O2B 0.082(3) 0.034(3) 0.017(2) 0.001(2) 0.014(2) -0.001(3)
C1B 0.044(3) 0.033(4) 0.025(3) -0.004(3) 0.013(2) -0.005(3)
C2B 0.050(3) 0.031(3) 0.018(3) -0.003(2) 0.014(2) -0.006(3)

loop_
_atom_type_symbol
_atom_type_description
_atom_type_scat_dispersion_real
_atom_type_scat_dispersion_imag
_atom_type_scat_source
C C 0.0033 0.0016 'International Tables Vol C Tables 4.2.6.8 and 6.1.1.4'
H H 0.0000 0.0000 'International Tables Vol C Tables 4.2.6.8 and 6.1.1.4'
Cl Cl 0.1484 0.1585 'International Tables Vol C Tables 4.2.6.8 and 6.1.1.4'
N N 0.0061 0.0033 'International Tables Vol C Tables 4.2.6.8 and 6.1.1.4'
O O 0.0106 0.0060 'International Tables Vol C Tables 4.2.6.8 and 6.1.1.4'

loop_
_geom_angle_atom_site_label_1
_geom_angle_atom_site_label_2
_geom_angle_atom_site_label_3
_geom_angle
_geom_angle_site_symmetry_1
C5C O11C C2C 102.1(12) .
C41C O31C C2C 97(3) .
O31C C41C C5C 94(2) .
O31C C41C H41C 112.9 .
C5C C41C H41C 112.9 .
O31C C41C H42C 112.9 .
C5C C41C H42C 112.9 .
H41C C41C H42C 110.3 .
C2C O12C C5C 104.8(16) .
C2C O32C C42C 99(2) .
O32C C42C C5C 100(2) .
O32C C42C H43C 111.8 .
C5C C42C H43C 111.8 .
O32C C42C H44C 111.8 .
C5C C42C H44C 111.8 .
H43C C42C H44C 109.5 .
O12C C5C O11C 27.6(14) .
O12C C5C C41C 103.8(19) .
O11C C5C C41C 98(2) .
O12C C5C C42C 96.0(18) .
O11C C5C C42C 106.2(15) .
C41C C5C C42C 33.6(17) .
O12C C5C H51C 85.3 .
O11C C5C H51C 112.2 .
C41C C5C H51C 112.2 .
C42C C5C H51C 79.1 .
O12C C5C H52C 130.6 .
O11C C5C H52C 112.2 .
C41C C5C H52C 112.2 .
C42C C5C H52C 132.5 .
H51C C5C H52C 109.8 .
O32C C2C O12C 108.8(18) .
O32C C2C O31C 33.0(15) .
O12C C2C O31C 95(2) .
O32C C2C O11C 103.8(15) .
O12C C2C O11C 27.3(14) .
O31C C2C O11C 105.4(17) .
O32C C2C H21C 137.0 .
O12C C2C H21C 91.9 .
O31C C2C H21C 110.7 .
O11C C2C H21C 110.7 .
O32C C2C H22C 81.1 .
O12C C2C H22C 137.4 .
O31C C2C H22C 110.7 .
O11C C2C H22C 110.7 .
H21C C2C H22C 108.8 .
C6A N1A N2A 117.7(6) .
N1A N2A C3A 122.8(5) .
N1A N2A H2 118.6 .
C3A N2A H2 118.6 .
N3A C3A N2A 119.3(6) .
N3A C3A N4A 119.3(7) .
N2A C3A N4A 121.4(6) .
C3A N3A H31A 120.0 .
C3A N3A H32A 120.0 .
H31A N3A H32A 120.0 .
C5A N4A C3A 115.9(6) .
N4A C5A N5A 116.9(7) .
N4A C5A C6A 122.0(6) .
N5A C5A C6A 121.1(6) .
C5A N5A H51A 120.0 .
C5A N5A H52A 120.0 .
H51A N5A H52A 120.0 .
N1A C6A C5A 119.8(6) .
N1A C6A C61A 117.1(7) .
C5A C6A C61A 123.1(5) .
C62A C61A C66A 118.5(8) .
C62A C61A C6A 122.0(8) .
C66A C61A C6A 119.5(7) .
C63A C62A C61A 120.7(9) .
C63A C62A Cl1A 120.5(6) .
C61A C62A Cl1A 118.8(7) .
C62A C63A C64A 120.1(8) .
C62A C63A Cl2A 121.0(9) .
C64A C63A Cl2A 119.0(9) .
C65A C64A C63A 119.8(9) .
C65A C64A H64A 120.1 .
C63A C64A H64A 120.1 .
C64A C65A C66A 118.9(9) .
C64A C65A H65A 120.6 .
C66A C65A H65A 120.6 .
C65A C66A C61A 122.1(8) .
C65A C66A H66A 119.0 .
C61A C66A H66A 119.0 .
O1B C1B O2B 123.3(6) .
O1B C1B C2B 120.2(7) .
O2B C1B C2B 116.4(7) .
C2B C2B C1B 111.2(6) 3_777
C2B C2B H22B 109.4 3_777
C1B C2B H22B 109.4 .
C2B C2B H21B 109.4 3_777
C1B C2B H21B 109.4 .
H22B C2B H21B 108.0 .

loop_
_geom_bond_atom_site_label_1
_geom_bond_atom_site_label_2
_geom_bond_distance
_geom_bond_site_symmetry_2
O11C C5C 1.417(17) .
O11C C2C 1.446(16) .
O31C C41C 1.40(2) .
O31C C2C 1.433(19) .
C41C C5C 1.489(19) .
C41C H41C 0.9700 .
C41C H42C 0.9700 .
O12C C2C 1.403(19) .
O12C C5C 1.408(18) .
O32C C2C 1.398(18) .
O32C C42C 1.41(2) .
C42C C5C 1.496(17) .
C42C H43C 0.9700 .
C42C H44C 0.9700 .
C5C H51C 0.9700 .
C5C H52C 0.9700 .
C2C H21C 0.9700 .
C2C H22C 0.9700 .
Cl1A C62A 1.740(9) .
Cl2A C63A 1.738(8) .
N1A C6A 1.296(8) .
N1A N2A 1.342(9) .
N2A C3A 1.346(11) .
N2A H2 0.8600 .
C3A N3A 1.313(11) .
C3A N4A 1.356(8) .
N3A H31A 0.8600 .
N3A H32A 0.8600 .
N4A C5A 1.320(10) .
C5A N5A 1.338(9) .
C5A C6A 1.441(10) .
N5A H51A 0.8600 .
N5A H52A 0.8600 .
C6A C61A 1.482(10) .
C61A C62A 1.373(10) .
C61A C66A 1.384(14) .
C62A C63A 1.373(15) .
C63A C64A 1.397(19) .
C64A C65A 1.374(13) .
C64A H64A 0.9300 .
C65A C66A 1.375(13) .
C65A H65A 0.9300 .
C66A H66A 0.9300 .
O1B C1B 1.247(11) .
O2B C1B 1.278(10) .
C1B C2B 1.521(8) .
C2B C2B 1.488(12) 3_777
C2B H22B 0.9700 .
C2B H21B 0.9700 .

loop_
_geom_hbond_atom_site_label_D
_geom_hbond_atom_site_label_H
_geom_hbond_atom_site_label_A
_geom_hbond_distance_DH
_geom_hbond_distance_HA
_geom_hbond_distance_DA
_geom_hbond_angle_DHA
_geom_hbond_site_symmetry_A
N2A H2 O2B 0.86 1.82 2.663(6) 166.2 .
N3A H31A O1B 0.86 2.03 2.817(7) 150.9 .
N3A H32A O2B 0.86 2.06 2.871(9) 156.7 2_746
N5A H51A O1B 0.86 1.98 2.839(8) 172.2 4_575
N5A H52A O11C 0.86 2.26 3.040(12) 151.3 2_655
N5A H52A O12C 0.86 2.33 3.09(2) 148.8 2_655

loop_
_geom_torsion_atom_site_label_1
_geom_torsion_atom_site_label_2
_geom_torsion_atom_site_label_3
_geom_torsion_atom_site_label_4
_geom_torsion
_geom_torsion_site_symmetry_4
C2C O31C C41C C5C 59(3) .
C2C O32C C42C C5C -49(2) .
C2C O12C C5C O11C 76(3) .
C2C O12C C5C C41C -5(4) .
C2C O12C C5C C42C -38(3) .
C2C O11C C5C O12C -68.4(18) .
C2C O11C C5C C41C 36(2) .
C2C O11C C5C C42C 3(2) .
O31C C41C C5C O12C -33(4) .
O31C C41C C5C O11C -61(3) .
O31C C41C C5C C42C 46(2) .
O32C C42C C5C O12C 55(3) .
O32C C42C C5C O11C 28(3) .
O32C C42C C5C C41C -52(3) .
C42C O32C C2C O12C 25(3) .
C42C O32C C2C O31C -44(2) .
C42C O32C C2C O11C 53(2) .
C5C O12C C2C O32C 10(3) .
C5C O12C C2C O31C 41(3) .
C5C O12C C2C O11C -74(2) .
C41C O31C C2C O32C 53(3) .
C41C O31C C2C O12C -64(3) .
C41C O31C C2C O11C -39(3) .
C5C O11C C2C O32C -34(2) .
C5C O11C C2C O12C 70(2) .
C5C O11C C2C O31C 0(2) .
C6A N1A N2A C3A -4.0(9) .
N1A N2A C3A N3A -174.0(7) .
N1A N2A C3A N4A 8.2(10) .
N3A C3A N4A C5A 176.1(7) .
N2A C3A N4A C5A -6.1(10) .
C3A N4A C5A N5A 178.2(6) .
C3A N4A C5A C6A 0.5(10) .
N2A N1A C6A C5A -1.7(8) .
N2A N1A C6A C61A 176.8(6) .
N4A C5A C6A N1A 3.5(9) .
N5A C5A C6A N1A -174.2(6) .
N4A C5A C6A C61A -174.9(7) .
N5A C5A C6A C61A 7.5(10) .
N1A C6A C61A C62A -104.2(7) .
C5A C6A C61A C62A 74.3(8) .
N1A C6A C61A C66A 74.5(8) .
C5A C6A C61A C66A -107.1(8) .
C66A C61A C62A C63A -0.6(9) .
C6A C61A C62A C63A 178.0(7) .
C66A C61A C62A Cl1A -179.7(6) .
C6A C61A C62A Cl1A -1.0(8) .
C61A C62A C63A C64A -0.3(11) .
Cl1A C62A C63A C64A 178.7(7) .
C61A C62A C63A Cl2A -179.9(5) .
Cl1A C62A C63A Cl2A -0.9(9) .
C62A C63A C64A C65A 1.8(14) .
Cl2A C63A C64A C65A -178.6(7) .
C63A C64A C65A C66A -2.2(14) .
C64A C65A C66A C61A 1.3(14) .
C62A C61A C66A C65A 0.2(12) .
C6A C61A C66A C65A -178.5(8) .
O1B C1B C2B C2B 104.0(9) 3_777
O2B C1B C2B C2B -74.4(9) 3_777
